data_1525908
loop_
_publ_author_name
'Dmowski, W.'
'Egami, T.'
'Davies, P.K.'
'Farber, L.'

_publ_section_title
;
 Structure of Pb (Zr, Ti) O3 near the morphotropic phase boundary
;
_journal_name_full 'AIP Conference Proceedings'
_journal_page_first 33
_journal_page_last 44
_journal_volume 582
_journal_year 2001
_chemical_formula_sum 'O3 Pb Ti0.48 Zr0.52'
_chemical_name_systematic 'Pb (Zr0.52 Ti0.48) O3'
_space_group_IT_number 8
_symmetry_space_group_name_Hall 'C -2y'
_symmetry_space_group_name_H-M 'C 1 m 1'
_cell_angle_alpha 90
_cell_angle_beta 90.493
_cell_angle_gamma 90
_cell_formula_units_Z 2
_cell_length_a 5.7154
_cell_length_b 5.704
_cell_length_c 4.1378
_cell_volume 134.890
_citation_journal_id_ASTM APCPCS
_cod_data_source_file Dmowski_APCPCS_2001_1447.cif
_cod_data_source_block O3Pb1Ti0.48Zr0.52
_cod_original_cell_volume 134.89
_cod_original_formula_sum 'O3 Pb1 Ti0.48 Zr0.52'
_cod_database_code 1525908

loop_
_symmetry_equiv_pos_as_xyz
x,y,z
x,-y,z
x+1/2,y+1/2,z
x+1/2,-y+1/2,z

loop_
_atom_site_label
_atom_site_type_symbol
_atom_site_fract_x
_atom_site_fract_y
_atom_site_fract_z
_atom_site_occupancy
_atom_site_U_iso_or_equiv
O2 O-2 0.1937 0.2595 0.3777 1 0.0
O1 O-2 0.5423 0 -0.0899 1 0.0
Pb1 Pb+2 0 0 0 1 0.0
Ti1 Ti+4 0.484 0 0.4433 0.48 0.0
Zr1 Zr+4 0.51 0 0.4404 0.52 0.0
